data_2004849
loop_
_publ_author_name
'Tamaki, K.'
'Okabe, N.'

_publ_section_title
;
 Redetermination of a Copper(II) Complex of Violuric Acid
;
_journal_issue 5
_journal_name_full 'Acta Crystallographica Section C'
_journal_page_first 1125
_journal_page_last 1127
_journal_paper_doi 10.1107/S0108270195015496
_journal_volume 52
_journal_year 1996
_chemical_formula_iupac '[Cu1 (C4 H2 N3 O4)2 (H2 O1)2], 2H2 O1'
_chemical_formula_moiety 'Cu(II) [(C4 H2 N3 O4)2 (H2 O)2], 2H2 O'
_chemical_formula_sum 'C8 H12 Cu N6 O12'
_chemical_formula_weight 447.76
_space_group_IT_number 2
_symmetry_cell_setting triclinic
_symmetry_space_group_name_Hall '-P 1'
_symmetry_space_group_name_H-M 'P -1'
_atom_type_scat_source IntTabIV
_cell_angle_alpha 82.05(2)
_cell_angle_beta 79.38(2)
_cell_angle_gamma 76.88(2)
_cell_formula_units_Z 1
_cell_length_a 5.177(2)
_cell_length_b 6.4100(10)
_cell_length_c 11.862(2)
_cell_measurement_reflns_used 25
_cell_measurement_temperature 296
_cell_measurement_theta_max 21.35
_cell_measurement_theta_min 17.05
_cell_volume 374.88(17)
_computing_cell_refinement 'MSC/AFC Diffractometer Control Software'
_computing_data_collection
;
MSC/AFC Diffractometer Control Software
(Molecular Structure Corporation, 1988)
;
_computing_data_reduction 'TEXSAN (Molecular Structure Corporation, 1985)'
_computing_molecular_graphics 'ORTEPII (Johnson, 1976)'
_computing_structure_refinement TEXSAN
_computing_structure_solution 'SHELX86 (Sheldrick, 1985) and DIRDIF (Beurskens, 1984)'
_diffrn_measurement_device 'Rigaku AFC5R'
_diffrn_measurement_method \w-2\q
_diffrn_radiation_type MoK\a
_diffrn_radiation_wavelength 0.7107
_diffrn_reflns_av_R_equivalents 0.027
_diffrn_reflns_limit_h_max 6
_diffrn_reflns_limit_h_min -6
_diffrn_reflns_limit_k_max 0
_diffrn_reflns_limit_k_min -8
_diffrn_reflns_limit_l_max 15
_diffrn_reflns_limit_l_min -15
_diffrn_reflns_number 1888
_diffrn_reflns_theta_max 27.55
_diffrn_standards_decay_% 1.70
_diffrn_standards_interval_count 150
_diffrn_standards_interval_time 117
_diffrn_standards_number 3
_exptl_absorpt_coefficient_mu 1.540
_exptl_absorpt_correction_type none
_exptl_crystal_colour blue
_exptl_crystal_density_diffrn 1.983
_exptl_crystal_density_meas ?
_exptl_crystal_description plate
_exptl_crystal_size_max 0.15
_exptl_crystal_size_mid 0.10
_exptl_crystal_size_min 0.05
_refine_diff_density_max 0.76
_refine_diff_density_min -0.44
_refine_ls_extinction_method none
_refine_ls_goodness_of_fit_obs 1.53
_refine_ls_hydrogen_treatment 'H atoms not refined'
_refine_ls_number_parameters 124
_refine_ls_number_reflns 1314
_refine_ls_R_factor_obs 0.051
_refine_ls_shift/esd_max 0.001
_refine_ls_structure_factor_coef F
_refine_ls_weighting_details 'w = 4F~o~^2^/\s^2^(F~o~^2^)'
_refine_ls_weighting_scheme calc
_refine_ls_wR_factor_obs 0.052
_reflns_number_observed 1314
_reflns_number_total 1733
_reflns_observed_criterion I>3\s(I)
_cod_data_source_file bm1036.cif
_cod_data_source_block CuViol
_cod_depositor_comments
;
The following automatic conversions were performed:

'_exptl_crystal_density_meas' value 'none' was changed to '?' - the
value is perceived as not measured.

Automatic conversion script
Id: cif_fix_values 3008 2015-01-20 13:52:24Z robertas 

The following automatic conversions were performed:

'_refine_ls_weighting_scheme' value 'w = 4F~o~^2^/\s^2^(F~o~^2^)' was
changed to 'calc'. New tag '_refine_ls_weighting_details' was
created. The value of the new tag was set to 'w =
4F~o~^2^/\s^2^(F~o~^2^)'.

Automatic conversion script
Id: cif_fix_values 3143 2015-03-26 13:38:13Z robertas 
;
_cod_original_cell_volume 374.9(2)
_cod_original_formula_sum 'C8 H12 N6 O12 Cu1'
_cod_database_code 2004849

loop_
_symmetry_equiv_pos_as_xyz
x,y,z
-x,-y,-z

loop_
_atom_site_aniso_label
_atom_site_aniso_U_11
_atom_site_aniso_U_22
_atom_site_aniso_U_33
_atom_site_aniso_U_12
_atom_site_aniso_U_13
_atom_site_aniso_U_23
Cu(1) 0.0233(4) 0.0241(4) 0.0310(5) -0.0067(3) 0.0018(4) -0.0116(4)
O(1) 0.028(2) 0.036(2) 0.049(2) -0.0090(10) 0.005(2) -0.009(2)
O(2) 0.040(2) 0.055(2) 0.037(2) -0.021(2) 0.014(2) -0.016(2)
O(3) 0.051(2) 0.057(3) 0.071(3) -0.031(2) -0.003(2) -0.017(2)
O(4) 0.042(2) 0.043(2) 0.038(2) -0.020(2) 0.006(2) -0.014(2)
O(5) 0.029(2) 0.032(2) 0.046(2) -0.0130(10) 0.006(2) -0.009(2)
O(6) 0.032(2) 0.035(2) 0.046(2) -0.008(2) -0.001(2) -0.017(2)
N(1) 0.027(2) 0.032(2) 0.038(2) -0.013(2) 0.000(2) -0.008(2)
N(3) 0.037(2) 0.037(2) 0.034(2) -0.016(2) 0.008(2) -0.016(2)
N(5) 0.023(2) 0.023(2) 0.037(2) -0.004(2) -0.003(2) -0.007(2)
C(2) 0.032(3) 0.039(3) 0.028(3) -0.007(2) 0.001(2) -0.009(2)
C(4) 0.031(2) 0.027(2) 0.029(3) -0.004(2) -0.002(2) -0.004(2)
C(5) 0.024(2) 0.024(2) 0.030(2) -0.001(2) 0.000(2) -0.007(2)
C(4) 0.020(2) 0.024(2) 0.036(3) -0.002(2) -0.004(2) -0.006(2)

loop_
_atom_site_label
_atom_site_fract_x
_atom_site_fract_y
_atom_site_fract_z
_atom_site_B_iso_or_equiv
Cu(1) 1 -01 0 2.04(5)
O(1) .7192(6) -0.7733(5) -.0889(3) 3.0(2)
O(2) 1.6684(7) -01.2854(6) -0.4780(3) 3.4(2)
O(3) .8669(8) -0.8636(6) -0.3739(4) 4.5(3)
O(4) .9683(7) -01.5267(6) -0.2586(3) 3.1(2)
O(5) .7773(6) -01.3368(5) -.0556(3) 2.8(2)
O(6) 1.3050(6) -0.9717(5) -0.1501(3) 2.9(2)
N(1) 1.4844(7) -01.1286(6) -0.3142(3) 2.5(2)
N(3) 1.3219(8) -01.4063(6) -0.3640(3) 2.8(3)
N(5) .9536(7) -01.2262(6) -.0886(3) 2.2(2)
C(2) 1.5040(10) -01.2725(8) -0.3897(4) 2.6(3)
C(4) 1.1250(10) -01.4044(7) -0.2684(4) 2.3(3)
C(5) 1.1225(9) -01.2561(7) -0.1874(4) 2.1(3)
C(6) 1.3072(8) -01.1091(7) -0.2130(4) 2.1(3)
H(1) 1.6112 -01.0410 -0.3284 2.9
H(3) 1.3213 -01.4988 -0.4162 3.2
H(11) .5610 -0.7412 -0.0472 3.6
H(12) .6808 -0.6924 -0.1681 3.8
H(31) .8800 -0.7619 -0.3278 5.3
H(32) 1.0186 -0.8375 -0.4381 5.3

loop_
_geom_angle_atom_site_label_1
_geom_angle_atom_site_label_2
_geom_angle_atom_site_label_3
_geom_angle_site_symmetry_3
_geom_angle
_geom_angle_publ_flag
O(1) Cu(1) O(6) . 88.90(10) yes
O(1) Cu(1) O(6) 2_735 91.10(10) yes
O(1) Cu(1) N(5) . 88.90(10) yes
O(1) Cu(1) N(5) 2_735 91.10(10) yes
O(6) Cu(1) N(5) . 79.20(10) yes
O(6) Cu(1) N(5) 2_735 100.80(10) yes
Cu(1) O(6) C(6) . 108.6(3) yes
Cu(1) N(5) O(5) . 123.1(3) yes
Cu(1) N(5) C(5) . 116.1(3) yes
C(2) N(1) C(6) . 125.9(4) yes
C(2) N(3) C(4) . 125.4(4) yes
O(5) N(5) C(5) . 120.8(4) yes
O(2) C(2) N(1) . 123.4(5) yes
O(2) C(2) N(3) . 120.1(4) yes
N(1) C(2) N(3) . 116.4(4) yes
O(4) C(4) N(3) . 118.7(4) yes
O(4) C(4) C(5) . 125.5(4) yes
N(3) C(4) C(5) . 115.8(4) yes
N(5) C(5) C(4) . 126.9(4) yes
N(5) C(5) C(6) . 112.9(4) yes
C(4) C(5) C(6) . 120.1(4) yes
O(6) C(6) N(1) . 120.9(4) yes
O(6) C(6) C(5) . 123.0(4) yes
N(1) C(6) C(5) . 116.1(4) yes

loop_
_geom_bond_atom_site_label_1
_geom_bond_atom_site_label_2
_geom_bond_distance
_geom_bond_publ_flag
Cu(1) O(1) 2.126(4) yes
Cu(1) O(6) 2.168(3) yes
Cu(1) N(5) 1.985(4) yes
O(2) C(2) 1.221(6) yes
O(4) C(4) 1.231(5) yes
O(5) N(5) 1.255(4) yes
O(6) C(6) 1.228(5) yes
N(1) C(2) 1.346(6) yes
N(1) C(6) 1.372(6) yes
N(3) C(2) 1.382(6) yes
N(3) C(4) 1.377(6) yes
N(5) C(5) 1.336(6) yes
C(4) C(5) 1.439(6) yes
C(5) C(6) 1.455(6) yes
O(1) H(11) 0.872 no
O(1) H(12) 1.039 no
O(3) H(31) 0.928 no
O(3) H(32) 1.014 no
N(1) H(1) 0.936 no
N(3) H(3) 0.915 no
